data_1514484
loop_
_publ_author_name
'Zhang, Shiyu'
'Warren, Timothy H.'

_publ_section_title
;
 Three coordinate models for the binuclear CuA electron-transfer site
;
_journal_issue 4
_journal_name_full 'Chemical Science'
_journal_page_first 1786
_journal_paper_doi 10.1039/c3sc21936d
_journal_volume 4
_journal_year 2013
_chemical_formula_moiety 'C58 H76 N4 Cl4 S2 Cu2'
_chemical_formula_sum 'C58 H76 Cl4 Cu2 N4 S2'
_chemical_formula_weight 1162.23
_chemical_name_common '[Cl2iPr2Cu]2(u-S(CH2)4S)'
_chemical_name_systematic
;
?
;
_space_group_IT_number 15
_symmetry_cell_setting monoclinic
_symmetry_space_group_name_Hall '-C 2yc'
_symmetry_space_group_name_H-M 'C 1 2/c 1'
_atom_sites_solution_hydrogens geom
_atom_sites_solution_primary direct
_atom_sites_solution_secondary difmap
_audit_creation_method SHELXL-97
_cell_angle_alpha 90.00
_cell_angle_beta 129.297(2)
_cell_angle_gamma 90.00
_cell_formula_units_Z 8
_cell_length_a 52.089(10)
_cell_length_b 8.9421(17)
_cell_length_c 35.545(7)
_cell_measurement_reflns_used 11260
_cell_measurement_temperature 100(2)
_cell_measurement_theta_max 46.321
_cell_measurement_theta_min 4.646
_cell_volume 12813(4)
_computing_cell_refinement 'Bruker APEXII'
_computing_data_collection 'Bruker APEXII'
_computing_data_reduction 'Bruker APEXII'
_computing_molecular_graphics 'ORTEP-3 for Windows; Ferrugia L J (1997), J. Appl. Cryst. 30, 565'
_computing_publication_material 'Bruker SHELXTL'
_computing_structure_refinement 'SHELXL-97 (Sheldrick, 1997)'
_computing_structure_solution 'SHELXS-97 (Sheldrick, 1990)'
_diffrn_ambient_temperature 100(2)
_diffrn_measured_fraction_theta_full 0.997
_diffrn_measured_fraction_theta_max 0.997
_diffrn_radiation_monochromator graphite
_diffrn_radiation_source 'fine-focus sealed tube'
_diffrn_radiation_type MoK\a
_diffrn_radiation_wavelength 0.71073
_diffrn_reflns_av_R_equivalents 0.0779
_diffrn_reflns_av_sigmaI/netI 0.0825
_diffrn_reflns_limit_h_max 66
_diffrn_reflns_limit_h_min -66
_diffrn_reflns_limit_k_max 11
_diffrn_reflns_limit_k_min -11
_diffrn_reflns_limit_l_max 44
_diffrn_reflns_limit_l_min -45
_diffrn_reflns_number 53680
_diffrn_reflns_theta_full 27.00
_diffrn_reflns_theta_max 27.00
_diffrn_reflns_theta_min 1.15
_exptl_absorpt_coefficient_mu 0.932
_exptl_absorpt_correction_T_max 0.7457
_exptl_absorpt_correction_T_min 0.6175
_exptl_absorpt_correction_type multi-scan
_exptl_absorpt_process_details 'SADABS based on Blessing's method; Blessing, Acta Cryst. (1995) A51 33-38'
_exptl_crystal_colour colorless
_exptl_crystal_density_diffrn 1.205
_exptl_crystal_density_method 'not measured'
_exptl_crystal_description block
_exptl_crystal_F_000 4880
_exptl_crystal_size_max 0.40
_exptl_crystal_size_mid 0.24
_exptl_crystal_size_min 0.14
_refine_diff_density_max 0.528
_refine_diff_density_min -0.685
_refine_diff_density_rms 0.082
_refine_ls_extinction_method none
_refine_ls_goodness_of_fit_ref 0.974
_refine_ls_hydrogen_treatment constr
_refine_ls_matrix_type full
_refine_ls_number_parameters 693
_refine_ls_number_reflns 13951
_refine_ls_number_restraints 0
_refine_ls_restrained_S_all 0.974
_refine_ls_R_factor_all 0.0921
_refine_ls_R_factor_gt 0.0541
_refine_ls_shift/su_max 0.001
_refine_ls_shift/su_mean 0.000
_refine_ls_structure_factor_coef Fsqd
_refine_ls_weighting_details 'calc w=1/[\s^2^(Fo^2^)+(0.0602P)^2^+0.0000P] where P=(Fo^2^+2Fc^2^)/3'
_refine_ls_weighting_scheme calc
_refine_ls_wR_factor_gt 0.1155
_refine_ls_wR_factor_ref 0.1286
_reflns_number_gt 9042
_reflns_number_total 13951
_reflns_threshold_expression >2sigma(I)
_cod_data_source_file c3sc21936d.txt
_cod_data_source_block '[Cl2iPr2Cu]2(u-S(CH2)4S)'
_cod_depositor_comments
;
The following automatic conversions were performed:

'_symmetry_cell_setting' value 'Monoclinic' changed to 'monoclinic'
according to
/usr/data/users/saulius/automatic-downloads/retrospective/RSC/lib/dictionaries/cif_core.dic
dictionary named 'cif_core.dic' version 2.4.2 from 2011-04-26.

Automatic conversion script
Id: cif_fix_values 2281 2013-09-26 08:29:07Z andrius 
;
_cod_original_sg_symbol_H-M C2/c
_cod_database_code 1514484

loop_
_symmetry_equiv_pos_as_xyz
'x, y, z'
'-x, y, -z+1/2'
'x+1/2, y+1/2, z'
'-x+1/2, y+1/2, -z+1/2'
'-x, -y, -z'
'x, -y, z-1/2'
'-x+1/2, -y+1/2, -z'
'x+1/2, -y+1/2, z-1/2'

loop_
_atom_site_label
_atom_site_type_symbol
_atom_site_fract_x
_atom_site_fract_y
_atom_site_fract_z
_atom_site_U_iso_or_equiv
_atom_site_adp_type
_atom_site_occupancy
_atom_site_symmetry_multiplicity
_atom_site_calc_flag
_atom_site_refinement_flags
_atom_site_disorder_assembly
_atom_site_disorder_group
Cu1 Cu 0.165489(10) 0.89771(5) 0.394903(14) 0.02260(11) Uani 1 1 d . . .
Cu2 Cu 0.093583(10) 1.01662(5) 0.533144(15) 0.02857(12) Uani 1 1 d . . .
Cl2 Cl 0.09772(2) 0.47057(9) 0.24669(3) 0.02767(19) Uani 1 1 d . . .
Cl4 Cl 0.18530(2) 1.39497(10) 0.69341(3) 0.0328(2) Uani 1 1 d . . .
S1 S 0.17088(2) 1.09864(10) 0.43146(3) 0.0272(2) Uani 1 1 d . . .
Cl1 Cl 0.18188(2) 0.46496(9) 0.29584(3) 0.02818(19) Uani 1 1 d . . .
Cl3 Cl 0.12444(2) 1.26878(10) 0.70071(3) 0.0298(2) Uani 1 1 d . . .
S2A S 0.06044(7) 0.8807(3) 0.46966(10) 0.0393(6) Uani 0.73 1 d P A 1
N4 N 0.14576(7) 1.2128(3) 0.61555(10) 0.0221(6) Uani 1 1 d . . .
N3 N 0.10878(6) 1.1354(3) 0.62012(9) 0.0208(6) Uani 1 1 d . . .
N1 N 0.17927(6) 0.6721(3) 0.34903(9) 0.0196(6) Uani 1 1 d . . .
C2 C 0.16271(8) 0.5678(3) 0.31188(12) 0.0211(7) Uani 1 1 d . . .
C29 C 0.12976(8) 1.2287(4) 0.65930(11) 0.0212(7) Uani 1 1 d . A .
C15 C 0.09022(8) 0.6131(4) 0.33605(11) 0.0214(7) Uani 1 1 d . . .
C19 C 0.11056(8) 0.4746(4) 0.36507(12) 0.0238(7) Uani 1 1 d . . .
H19 H 0.1225 0.4420 0.3529 0.029 Uiso 1 1 calc R . .
N2 N 0.12851(6) 0.6706(3) 0.32034(9) 0.0192(6) Uani 1 1 d . . .
C5 C 0.23435(8) 0.6089(4) 0.42265(12) 0.0228(7) Uani 1 1 d . . .
C11 C 0.08061(8) 0.8317(4) 0.28674(12) 0.0247(7) Uani 1 1 d . . .
C3 C 0.13083(8) 0.5677(3) 0.29337(12) 0.0206(7) Uani 1 1 d . . .
C31 C 0.07965(8) 1.0622(4) 0.60819(12) 0.0223(7) Uani 1 1 d . A .
C12 C 0.05303(8) 0.8679(4) 0.28340(12) 0.0273(8) Uani 1 1 d . . .
H12 H 0.0400 0.9532 0.2654 0.033 Uiso 1 1 calc R . .
C6 C 0.26872(8) 0.6337(4) 0.45327(13) 0.0269(8) Uani 1 1 d . . .
H6 H 0.2830 0.5768 0.4822 0.032 Uiso 1 1 calc R . .
C44 C 0.04916(9) 1.3096(4) 0.57097(13) 0.0316(8) Uani 1 1 d . A .
H44 H 0.0724 1.3471 0.5898 0.038 Uiso 1 1 calc R . .
C28 C 0.11832(8) 1.1256(4) 0.59218(12) 0.0224(7) Uani 1 1 d . A .
C4 C 0.21474(8) 0.6963(4) 0.38098(11) 0.0208(7) Uani 1 1 d . . .
C14 C 0.06261(8) 0.6528(4) 0.33162(12) 0.0275(8) Uani 1 1 d . . .
H14 H 0.0560 0.5923 0.3461 0.033 Uiso 1 1 calc R . .
C17 C 0.20514(9) 0.8996(4) 0.32280(12) 0.0285(8) Uani 1 1 d . . .
H17 H 0.1828 0.8511 0.3013 0.034 Uiso 1 1 calc R . .
C25 C 0.06194(10) 0.9024(5) 0.20469(13) 0.0397(10) Uani 1 1 d . . .
H25A H 0.0595 0.7956 0.1969 0.060 Uiso 1 1 calc R . .
H25B H 0.0683 0.9558 0.1876 0.060 Uiso 1 1 calc R . .
H25C H 0.0408 0.9421 0.1944 0.060 Uiso 1 1 calc R . .
C21 C 0.23445(9) 0.3383(4) 0.43985(13) 0.0327(8) Uani 1 1 d . . .
H21A H 0.2310 0.3176 0.4099 0.049 Uiso 1 1 calc R . .
H21B H 0.2230 0.2625 0.4443 0.049 Uiso 1 1 calc R . .
H21C H 0.2582 0.3359 0.4676 0.049 Uiso 1 1 calc R . .
C1 C 0.15823(8) 0.7369(4) 0.35475(11) 0.0205(7) Uani 1 1 d . . .
C30 C 0.15276(8) 1.2767(4) 0.65646(12) 0.0231(7) Uani 1 1 d . A .
C37 C 0.16553(8) 1.2351(4) 0.60005(12) 0.0238(7) Uani 1 1 d . A .
C9 C 0.22744(8) 0.8046(4) 0.36815(12) 0.0238(7) Uani 1 1 d . . .
C16 C 0.22066(8) 0.4918(4) 0.43645(12) 0.0255(8) Uani 1 1 d . . .
H16 H 0.1961 0.4882 0.4101 0.031 Uiso 1 1 calc R . .
C8 C 0.26171(8) 0.8248(4) 0.39999(13) 0.0280(8) Uani 1 1 d . . .
H8 H 0.2713 0.8980 0.3928 0.034 Uiso 1 1 calc R . .
C36 C 0.05075(8) 1.1479(4) 0.58529(11) 0.0250(8) Uani 1 1 d . . .
C34 C 0.02467(10) 0.9284(5) 0.58650(15) 0.0397(10) Uani 1 1 d . . .
H34 H 0.0056 0.8822 0.5792 0.048 Uiso 1 1 calc R A .
C7 C 0.28198(9) 0.7405(4) 0.44164(13) 0.0295(8) Uani 1 1 d . . .
H7 H 0.3053 0.7556 0.4626 0.035 Uiso 1 1 calc R . .
C10 C 0.09871(8) 0.7055(4) 0.31374(11) 0.0206(7) Uani 1 1 d . . .
C35 C 0.02328(9) 1.0759(4) 0.57458(13) 0.0331(9) Uani 1 1 d . A .
H35 H 0.0031 1.1296 0.5587 0.040 Uiso 1 1 calc R . .
C20 C 0.22758(9) 0.5334(4) 0.48393(13) 0.0332(9) Uani 1 1 d . . .
H20A H 0.2168 0.4608 0.4905 0.050 Uiso 1 1 calc R . .
H20B H 0.2188 0.6336 0.4809 0.050 Uiso 1 1 calc R . .
H20C H 0.2516 0.5324 0.5107 0.050 Uiso 1 1 calc R . .
C23 C 0.21793(11) 0.9116(5) 0.29415(15) 0.0464(11) Uani 1 1 d . . .
H23A H 0.2390 0.9661 0.3135 0.070 Uiso 1 1 calc R . .
H23B H 0.2016 0.9651 0.2636 0.070 Uiso 1 1 calc R . .
H23C H 0.2213 0.8110 0.2870 0.070 Uiso 1 1 calc R . .
C49 C 0.03237(11) 1.3210(5) 0.51721(14) 0.0490(11) Uani 1 1 d . . .
H49A H 0.0096 1.2829 0.4980 0.073 Uiso 1 1 calc R A .
H49B H 0.0448 1.2616 0.5103 0.073 Uiso 1 1 calc R . .
H49C H 0.0319 1.4258 0.5087 0.073 Uiso 1 1 calc R . .
C13 C 0.04475(8) 0.7803(4) 0.30615(12) 0.0295(8) Uani 1 1 d . . .
H13 H 0.0264 0.8079 0.3043 0.035 Uiso 1 1 calc R . .
C26 C 0.13681(9) 0.5137(4) 0.41897(13) 0.0326(8) Uani 1 1 d . . .
H26A H 0.1510 0.5943 0.4226 0.049 Uiso 1 1 calc R . .
H26B H 0.1504 0.4252 0.4368 0.049 Uiso 1 1 calc R . .
H26C H 0.1258 0.5465 0.4320 0.049 Uiso 1 1 calc R . .
C38 C 0.15488(9) 1.3439(4) 0.56479(13) 0.0302(8) Uani 1 1 d . . .
C39 C 0.17388(10) 1.3594(4) 0.54981(14) 0.0384(10) Uani 1 1 d . A .
H39 H 0.1675 1.4312 0.5256 0.046 Uiso 1 1 calc R . .
C42 C 0.19388(9) 1.1485(4) 0.62172(13) 0.0327(9) Uani 1 1 d . . .
C33 C 0.05342(10) 0.8463(4) 0.60893(14) 0.0352(9) Uani 1 1 d . A .
H33 H 0.0539 0.7443 0.6168 0.042 Uiso 1 1 calc R . .
C43 C 0.11356(9) 0.8216(4) 0.64446(14) 0.0350(9) Uani 1 1 d . A .
H43 H 0.1264 0.8690 0.6354 0.042 Uiso 1 1 calc R . .
C58A C 0.07967(13) 0.8629(7) 0.44111(19) 0.0331(12) Uani 0.73 1 d P A 1
H58A H 0.0881 0.7595 0.4460 0.040 Uiso 0.73 1 calc PR A 1
H58B H 0.0625 0.8791 0.4057 0.040 Uiso 0.73 1 calc PR A 1
C41 C 0.21164(9) 1.1714(5) 0.60483(15) 0.0412(10) Uani 1 1 d . A .
H41 H 0.2312 1.1149 0.6184 0.049 Uiso 1 1 calc R . .
C50 C 0.03158(10) 1.4076(4) 0.58373(15) 0.0438(10) Uani 1 1 d . . .
H50A H 0.0314 1.5115 0.5748 0.066 Uiso 1 1 calc R A .
H50B H 0.0434 1.4015 0.6187 0.066 Uiso 1 1 calc R . .
H50C H 0.0087 1.3725 0.5658 0.066 Uiso 1 1 calc R . .
C22 C 0.20095(11) 1.0550(4) 0.33575(16) 0.0445(10) Uani 1 1 d . . .
H22A H 0.1933 1.0461 0.3548 0.067 Uiso 1 1 calc R . .
H22B H 0.1845 1.1111 0.3059 0.067 Uiso 1 1 calc R . .
H22C H 0.2223 1.1077 0.3549 0.067 Uiso 1 1 calc R . .
C40 C 0.20130(10) 1.2743(5) 0.56907(15) 0.0441(11) Uani 1 1 d . . .
H40 H 0.2134 1.2861 0.5576 0.053 Uiso 1 1 calc R A .
C18 C 0.08880(9) 0.9238(4) 0.25956(13) 0.0283(8) Uani 1 1 d . . .
H18 H 0.1101 0.8848 0.2688 0.034 Uiso 1 1 calc R A .
C46 C 0.20436(10) 1.0358(5) 0.66088(15) 0.0424(10) Uani 1 1 d . A .
H46 H 0.1935 1.0652 0.6751 0.051 Uiso 1 1 calc R . .
C32 C 0.08185(9) 0.9119(4) 0.62010(12) 0.0267(8) Uani 1 1 d . . .
C51 C 0.09716(11) 1.4153(5) 0.49063(15) 0.0527(12) Uani 1 1 d . . .
H51A H 0.1055 1.4238 0.4725 0.079 Uiso 1 1 calc R A .
H51B H 0.0795 1.4890 0.4783 0.079 Uiso 1 1 calc R . .
H51C H 0.0883 1.3145 0.4865 0.079 Uiso 1 1 calc R . .
C24 C 0.09385(10) 1.0883(4) 0.27346(15) 0.0410(10) Uani 1 1 d . . .
H24A H 0.0730 1.1311 0.2632 0.061 Uiso 1 1 calc R . .
H24B H 0.1009 1.1417 0.2573 0.061 Uiso 1 1 calc R . .
H24C H 0.1109 1.0982 0.3088 0.061 Uiso 1 1 calc R . .
C56A C 0.1231(3) 0.9660(11) 0.4355(5) 0.033(2) Uani 0.73 1 d P A 1
H56A H 0.1310 0.8632 0.4374 0.040 Uiso 0.73 1 calc PR A 1
H56B H 0.1060 0.9918 0.4007 0.040 Uiso 0.73 1 calc PR A 1
C53 C 0.19141(14) 0.8801(5) 0.6384(2) 0.0673(15) Uani 1 1 d . . .
H53A H 0.1673 0.8844 0.6124 0.101 Uiso 1 1 calc R A .
H53B H 0.1966 0.8097 0.6635 0.101 Uiso 1 1 calc R . .
H53C H 0.2021 0.8465 0.6250 0.101 Uiso 1 1 calc R . .
C47 C 0.10712(12) 0.6594(5) 0.62730(19) 0.0625(14) Uani 1 1 d . . .
H47A H 0.1282 0.6105 0.6408 0.094 Uiso 1 1 calc R A .
H47B H 0.0926 0.6568 0.5917 0.094 Uiso 1 1 calc R . .
H47C H 0.0964 0.6068 0.6383 0.094 Uiso 1 1 calc R . .
C27 C 0.08933(9) 0.3430(4) 0.35865(14) 0.0340(9) Uani 1 1 d . . .
H27A H 0.1031 0.2529 0.3731 0.051 Uiso 1 1 calc R . .
H27B H 0.0713 0.3261 0.3239 0.051 Uiso 1 1 calc R . .
H27C H 0.0800 0.3656 0.3748 0.051 Uiso 1 1 calc R . .
C48 C 0.13484(11) 0.8296(5) 0.69889(16) 0.0577(13) Uani 1 1 d . . .
H48A H 0.1386 0.9346 0.7091 0.087 Uiso 1 1 calc R A .
H48B H 0.1562 0.7809 0.7138 0.087 Uiso 1 1 calc R . .
H48C H 0.1236 0.7786 0.7093 0.087 Uiso 1 1 calc R . .
C45 C 0.12529(10) 1.4439(4) 0.54417(14) 0.0363(9) Uani 1 1 d . A .
H45 H 0.1168 1.4216 0.5621 0.044 Uiso 1 1 calc R . .
C55A C 0.1512(2) 1.0709(12) 0.4580(3) 0.0186(16) Uani 0.73 1 d P A 1
H55A H 0.1686 1.0377 0.4919 0.022 Uiso 0.73 1 calc PR A 1
H55B H 0.1434 1.1698 0.4595 0.022 Uiso 0.73 1 calc PR A 1
C52 C 0.13565(14) 1.6085(5) 0.5531(2) 0.0733(16) Uani 1 1 d . . .
H52A H 0.1530 1.6255 0.5880 0.110 Uiso 1 1 calc R A .
H52B H 0.1164 1.6715 0.5411 0.110 Uiso 1 1 calc R . .
H52C H 0.1441 1.6340 0.5359 0.110 Uiso 1 1 calc R . .
C54 C 0.24153(12) 1.0345(7) 0.7020(2) 0.095(2) Uani 1 1 d . . .
H54A H 0.2528 0.9957 0.6901 0.142 Uiso 1 1 calc R A .
H54B H 0.2466 0.9705 0.7284 0.142 Uiso 1 1 calc R . .
H54C H 0.2492 1.1366 0.7142 0.142 Uiso 1 1 calc R . .
C57A C 0.10772(14) 0.9701(7) 0.4604(2) 0.0308(12) Uani 0.73 1 d P A 1
H57A H 0.1254 0.9494 0.4954 0.037 Uiso 0.73 1 calc PR A 1
H57B H 0.0995 1.0728 0.4575 0.037 Uiso 0.73 1 calc PR A 1
C58B C 0.0807(4) 0.9753(19) 0.4339(5) 0.033(3) Uani 0.27 1 d P A 2
H58C H 0.0646 0.9561 0.3985 0.040 Uiso 0.27 1 calc PR A 2
H58D H 0.0872 1.0819 0.4386 0.040 Uiso 0.27 1 calc PR A 2
C56B C 0.1283(6) 0.914(3) 0.4364(10) 0.025(5) Uani 0.27 1 d P A 2
H56C H 0.1123 0.9360 0.4012 0.030 Uiso 0.27 1 calc PR A 2
H56D H 0.1416 0.8262 0.4414 0.030 Uiso 0.27 1 calc PR A 2
C57B C 0.1101(4) 0.883(2) 0.4552(7) 0.046(4) Uani 0.27 1 d P A 2
H57C H 0.1033 0.7763 0.4489 0.056 Uiso 0.27 1 calc PR A 2
H57D H 0.1255 0.8976 0.4909 0.056 Uiso 0.27 1 calc PR A 2
C55B C 0.1519(12) 1.054(5) 0.4645(17) 0.092(15) Uani 0.27 1 d P A 2
H55C H 0.1698 1.0299 0.4992 0.110 Uiso 0.27 1 calc PR A 2
H55D H 0.1392 1.1408 0.4623 0.110 Uiso 0.27 1 calc PR A 2
S2B S 0.0601(2) 0.9413(9) 0.4600(3) 0.0451(17) Uani 0.27 1 d P A 2

loop_
_atom_site_aniso_label
_atom_site_aniso_U_11
_atom_site_aniso_U_22
_atom_site_aniso_U_33
_atom_site_aniso_U_23
_atom_site_aniso_U_13
_atom_site_aniso_U_12
Cu1 0.0218(2) 0.0273(2) 0.0219(2) -0.00170(18) 0.01534(19) 0.00155(18)
Cu2 0.0255(2) 0.0385(3) 0.0266(2) -0.0085(2) 0.0188(2) -0.0035(2)
Cl2 0.0263(4) 0.0279(4) 0.0293(5) -0.0051(4) 0.0178(4) -0.0047(4)
Cl4 0.0285(5) 0.0392(5) 0.0298(5) -0.0102(4) 0.0180(4) -0.0098(4)
S1 0.0270(5) 0.0291(5) 0.0291(5) -0.0040(4) 0.0195(4) -0.0006(4)
Cl1 0.0280(4) 0.0302(5) 0.0321(5) -0.0041(4) 0.0218(4) 0.0033(4)
Cl3 0.0321(5) 0.0394(5) 0.0244(4) -0.0057(4) 0.0209(4) -0.0033(4)
S2A 0.0292(9) 0.0617(17) 0.0371(13) -0.0229(11) 0.0257(10) -0.0164(12)
N4 0.0246(15) 0.0233(15) 0.0227(15) -0.0003(12) 0.0169(13) 0.0009(12)
N3 0.0177(14) 0.0244(15) 0.0206(14) -0.0012(11) 0.0123(13) -0.0009(11)
N1 0.0194(14) 0.0208(14) 0.0204(14) -0.0010(11) 0.0134(13) -0.0004(12)
C2 0.0258(18) 0.0184(17) 0.0245(18) 0.0022(13) 0.0185(16) 0.0037(14)
C29 0.0217(17) 0.0243(17) 0.0190(17) -0.0019(14) 0.0135(15) -0.0007(14)
C15 0.0190(17) 0.0276(18) 0.0190(17) 0.0013(14) 0.0128(15) 0.0012(14)
C19 0.0256(18) 0.0233(18) 0.0286(19) 0.0037(15) 0.0200(17) 0.0021(15)
N2 0.0183(14) 0.0196(14) 0.0219(14) 0.0032(11) 0.0138(13) 0.0024(11)
C5 0.0211(17) 0.0282(19) 0.0209(17) -0.0029(14) 0.0141(15) 0.0009(15)
C11 0.0257(18) 0.0289(19) 0.0220(18) 0.0037(15) 0.0162(16) 0.0059(15)
C3 0.0260(18) 0.0179(17) 0.0212(17) 0.0030(13) 0.0165(16) 0.0025(14)
C31 0.0227(18) 0.0228(18) 0.0224(18) -0.0047(14) 0.0147(16) -0.0021(14)
C12 0.0239(18) 0.034(2) 0.0244(18) 0.0037(15) 0.0154(16) 0.0091(15)
C6 0.0220(18) 0.030(2) 0.0293(19) 0.0008(15) 0.0164(16) 0.0038(15)
C44 0.0262(19) 0.034(2) 0.028(2) 0.0009(16) 0.0141(17) 0.0062(16)
C28 0.0216(17) 0.0236(18) 0.0236(18) -0.0003(14) 0.0150(16) 0.0022(14)
C4 0.0178(16) 0.0228(18) 0.0230(17) -0.0057(14) 0.0135(15) -0.0009(14)
C14 0.0245(18) 0.035(2) 0.0280(19) 0.0021(16) 0.0190(17) 0.0000(16)
C17 0.0290(19) 0.0282(19) 0.0252(19) 0.0005(15) 0.0156(17) -0.0053(16)
C25 0.048(2) 0.047(2) 0.032(2) 0.0078(19) 0.029(2) 0.008(2)
C21 0.035(2) 0.035(2) 0.033(2) 0.0026(17) 0.0241(19) -0.0025(17)
C1 0.0229(17) 0.0231(17) 0.0203(17) 0.0065(14) 0.0159(15) 0.0059(14)
C30 0.0235(18) 0.0228(18) 0.0222(18) -0.0001(14) 0.0141(16) 0.0004(14)
C37 0.0242(18) 0.0279(19) 0.0265(18) -0.0074(15) 0.0195(16) -0.0067(15)
C9 0.0284(19) 0.0227(18) 0.0257(18) -0.0029(14) 0.0197(16) -0.0003(15)
C16 0.0196(17) 0.034(2) 0.0215(17) 0.0039(15) 0.0125(15) 0.0007(15)
C8 0.0294(19) 0.030(2) 0.032(2) -0.0037(16) 0.0228(18) -0.0063(16)
C36 0.0221(18) 0.033(2) 0.0165(17) -0.0045(14) 0.0107(15) 0.0006(15)
C34 0.033(2) 0.051(3) 0.045(2) -0.020(2) 0.029(2) -0.0175(19)
C7 0.0216(18) 0.037(2) 0.030(2) -0.0059(16) 0.0167(17) -0.0043(16)
C10 0.0199(16) 0.0257(18) 0.0209(17) -0.0014(14) 0.0151(15) 0.0015(14)
C35 0.0230(19) 0.044(2) 0.030(2) -0.0102(17) 0.0158(17) -0.0021(17)
C20 0.036(2) 0.042(2) 0.032(2) 0.0007(17) 0.0262(19) 0.0014(18)
C23 0.060(3) 0.053(3) 0.036(2) 0.009(2) 0.035(2) 0.010(2)
C49 0.057(3) 0.047(3) 0.036(2) 0.011(2) 0.027(2) 0.019(2)
C13 0.0227(18) 0.040(2) 0.0279(19) 0.0013(16) 0.0169(17) 0.0081(16)
C26 0.032(2) 0.030(2) 0.028(2) 0.0029(16) 0.0158(18) 0.0006(17)
C38 0.037(2) 0.029(2) 0.029(2) -0.0094(16) 0.0231(18) -0.0093(17)
C39 0.047(2) 0.043(2) 0.037(2) -0.0094(18) 0.032(2) -0.017(2)
C42 0.029(2) 0.039(2) 0.034(2) -0.0048(17) 0.0218(18) -0.0024(17)
C33 0.046(2) 0.0263(19) 0.050(2) -0.0115(18) 0.038(2) -0.0129(18)
C43 0.039(2) 0.027(2) 0.048(2) 0.0079(18) 0.032(2) 0.0047(17)
C58A 0.039(3) 0.040(3) 0.029(3) -0.010(2) 0.026(3) -0.009(3)
C41 0.026(2) 0.055(3) 0.049(3) -0.014(2) 0.027(2) -0.0069(19)
C50 0.044(2) 0.038(2) 0.043(2) -0.0030(19) 0.025(2) 0.007(2)
C22 0.056(3) 0.035(2) 0.047(3) 0.0060(19) 0.035(2) 0.010(2)
C40 0.041(2) 0.065(3) 0.040(2) -0.016(2) 0.032(2) -0.018(2)
C18 0.031(2) 0.030(2) 0.031(2) 0.0092(16) 0.0228(18) 0.0090(16)
C46 0.036(2) 0.046(2) 0.048(3) 0.005(2) 0.027(2) 0.012(2)
C32 0.031(2) 0.0262(19) 0.0297(19) -0.0051(15) 0.0228(18) -0.0028(16)
C51 0.043(3) 0.066(3) 0.046(3) -0.001(2) 0.027(2) 0.001(2)
C24 0.052(3) 0.034(2) 0.040(2) 0.0109(18) 0.031(2) 0.0054(19)
C56A 0.042(5) 0.026(6) 0.042(4) 0.006(4) 0.032(4) 0.010(4)
C53 0.097(4) 0.044(3) 0.090(4) 0.002(3) 0.073(4) 0.008(3)
C47 0.066(3) 0.038(3) 0.074(3) -0.005(2) 0.040(3) 0.014(2)
C27 0.028(2) 0.035(2) 0.035(2) 0.0075(17) 0.0182(18) 0.0001(17)
C48 0.049(3) 0.057(3) 0.054(3) 0.010(2) 0.026(2) 0.021(2)
C45 0.047(2) 0.033(2) 0.038(2) 0.0072(17) 0.032(2) 0.0016(18)
C55A 0.020(3) 0.024(4) 0.011(2) -0.001(2) 0.010(3) 0.001(3)
C52 0.075(4) 0.036(3) 0.088(4) 0.007(3) 0.041(3) 0.005(3)
C54 0.042(3) 0.126(5) 0.077(4) 0.051(4) 0.019(3) 0.020(3)
C57A 0.029(3) 0.034(3) 0.031(3) -0.009(3) 0.020(3) -0.003(3)
C58B 0.026(8) 0.050(10) 0.022(7) 0.010(7) 0.014(7) 0.003(7)
C56B 0.015(10) 0.030(14) 0.023(8) -0.007(10) 0.009(8) -0.012(9)
C57B 0.052(11) 0.044(11) 0.057(11) -0.010(9) 0.041(10) 0.004(9)
C55B 0.14(3) 0.08(2) 0.15(3) 0.05(2) 0.14(3) 0.05(2)
S2B 0.029(2) 0.074(5) 0.036(3) -0.010(3) 0.022(2) -0.010(3)

loop_
_atom_type_symbol
_atom_type_description
_atom_type_scat_dispersion_real
_atom_type_scat_dispersion_imag
_atom_type_scat_source
C C 0.0033 0.0016 'International Tables Vol C Tables 4.2.6.8 and 6.1.1.4'
H H 0.0000 0.0000 'International Tables Vol C Tables 4.2.6.8 and 6.1.1.4'
N N 0.0061 0.0033 'International Tables Vol C Tables 4.2.6.8 and 6.1.1.4'
Cl Cl 0.1484 0.1585 'International Tables Vol C Tables 4.2.6.8 and 6.1.1.4'
S S 0.1246 0.1234 'International Tables Vol C Tables 4.2.6.8 and 6.1.1.4'
Cu Cu 0.3201 1.2651 'International Tables Vol C Tables 4.2.6.8 and 6.1.1.4'

loop_
_geom_angle_atom_site_label_1
_geom_angle_atom_site_label_2
_geom_angle_atom_site_label_3
_geom_angle
C1 Cu1 S1 171.89(10)
C28 Cu2 S2B 167.0(2)
C28 Cu2 S2A 170.06(12)
S2B Cu2 S2A 17.10(16)
C55A S1 C55B 4.9(15)
C55A S1 Cu1 107.8(3)
C55B S1 Cu1 105.5(14)
C58A S2A Cu2 105.9(2)
C28 N4 C30 110.9(3)
C28 N4 C37 124.8(3)
C30 N4 C37 124.3(3)
C28 N3 C29 110.6(3)
C28 N3 C31 123.7(3)
C29 N3 C31 125.6(3)
C1 N1 C2 110.8(3)
C1 N1 C4 124.5(3)
C2 N1 C4 124.4(3)
C3 C2 N1 107.3(3)
C3 C2 Cl1 129.9(3)
N1 C2 Cl1 122.8(2)
C30 C29 N3 107.1(3)
C30 C29 Cl3 130.1(3)
N3 C29 Cl3 122.9(2)
C14 C15 C10 117.5(3)
C14 C15 C19 120.6(3)
C10 C15 C19 121.9(3)
C15 C19 C27 113.3(3)
C15 C19 C26 110.4(3)
C27 C19 C26 110.5(3)
C1 N2 C3 111.3(3)
C1 N2 C10 123.0(3)
C3 N2 C10 125.7(3)
C4 C5 C6 117.0(3)
C4 C5 C16 123.7(3)
C6 C5 C16 119.3(3)
C10 C11 C12 117.1(3)
C10 C11 C18 122.5(3)
C12 C11 C18 120.4(3)
C2 C3 N2 106.4(3)
C2 C3 Cl2 131.1(3)
N2 C3 Cl2 122.5(2)
C32 C31 C36 123.8(3)
C32 C31 N3 118.6(3)
C36 C31 N3 117.7(3)
C13 C12 C11 120.3(3)
C7 C6 C5 120.6(3)
C36 C44 C49 110.5(3)
C36 C44 C50 111.2(3)
C49 C44 C50 111.0(3)
N4 C28 N3 104.2(3)
N4 C28 Cu2 133.5(2)
N3 C28 Cu2 122.2(2)
C5 C4 C9 123.7(3)
C5 C4 N1 117.6(3)
C9 C4 N1 118.6(3)
C13 C14 C15 120.2(3)
C9 C17 C22 110.5(3)
C9 C17 C23 112.5(3)
C22 C17 C23 110.1(3)
N2 C1 N1 104.2(3)
N2 C1 Cu1 125.6(2)
N1 C1 Cu1 129.9(2)
C29 C30 N4 107.2(3)
C29 C30 Cl4 130.1(3)
N4 C30 Cl4 122.7(2)
C42 C37 C38 124.4(3)
C42 C37 N4 118.1(3)
C38 C37 N4 117.5(3)
C8 C9 C4 116.8(3)
C8 C9 C17 121.1(3)
C4 C9 C17 122.1(3)
C5 C16 C21 110.8(3)
C5 C16 C20 111.0(3)
C21 C16 C20 111.2(3)
C7 C8 C9 121.2(3)
C35 C36 C31 116.7(3)
C35 C36 C44 121.5(3)
C31 C36 C44 121.7(3)
C35 C34 C33 121.0(3)
C8 C7 C6 120.7(3)
C11 C10 C15 123.5(3)
C11 C10 N2 118.3(3)
C15 C10 N2 118.2(3)
C34 C35 C36 121.2(3)
C12 C13 C14 121.4(3)
C37 C38 C39 115.9(3)
C37 C38 C45 123.5(3)
C39 C38 C45 120.5(3)
C40 C39 C38 121.6(4)
C37 C42 C41 116.1(4)
C37 C42 C46 121.2(3)
C41 C42 C46 122.7(3)
C34 C33 C32 120.5(4)
C48 C43 C32 110.9(3)
C48 C43 C47 110.8(4)
C32 C43 C47 113.1(3)
C57A C58A S2A 114.1(4)
C40 C41 C42 121.1(4)
C39 C40 C41 120.8(4)
C24 C18 C11 112.2(3)
C24 C18 C25 111.4(3)
C11 C18 C25 110.1(3)
C42 C46 C54 112.9(4)
C42 C46 C53 110.1(4)
C54 C46 C53 111.6(4)
C31 C32 C33 116.8(3)
C31 C32 C43 122.4(3)
C33 C32 C43 120.8(3)
C55A C56A C57A 112.1(8)
C38 C45 C51 112.7(3)
C38 C45 C52 110.6(3)
C51 C45 C52 110.9(4)
C56A C55A S1 120.2(6)
C58A C57A C56A 116.0(6)
C57B C58B S2B 113.7(11)
C57B C56B C55B 109(2)
C58B C57B C56B 114.5(17)
C56B C55B S1 105(2)
C58B S2B Cu2 106.1(6)

loop_
_geom_bond_atom_site_label_1
_geom_bond_atom_site_label_2
_geom_bond_distance
Cu1 C1 1.888(3)
Cu1 S1 2.1293(10)
Cu2 C28 1.894(3)
Cu2 S2B 2.124(8)
Cu2 S2A 2.148(3)
Cl2 C3 1.691(3)
Cl4 C30 1.702(3)
S1 C55A 1.793(11)
S1 C55B 1.99(4)
Cl1 C2 1.699(3)
Cl3 C29 1.699(3)
S2A C58A 1.829(5)
N4 C28 1.355(4)
N4 C30 1.379(4)
N4 C37 1.457(4)
N3 C28 1.367(4)
N3 C29 1.379(4)
N3 C31 1.447(4)
N1 C1 1.364(4)
N1 C2 1.384(4)
N1 C4 1.447(4)
C2 C3 1.344(4)
C29 C30 1.336(4)
C15 C14 1.390(4)
C15 C10 1.397(4)
C15 C19 1.529(4)
C19 C27 1.530(5)
C19 C26 1.531(5)
N2 C1 1.358(4)
N2 C3 1.388(4)
N2 C10 1.450(4)
C5 C4 1.390(4)
C5 C6 1.404(5)
C5 C16 1.513(4)
C11 C10 1.392(4)
C11 C12 1.402(4)
C11 C18 1.521(5)
C31 C32 1.392(5)
C31 C36 1.401(4)
C12 C13 1.377(5)
C6 C7 1.386(5)
C44 C36 1.518(5)
C44 C49 1.520(5)
C44 C50 1.529(5)
C4 C9 1.402(4)
C14 C13 1.384(5)
C17 C9 1.516(5)
C17 C22 1.522(5)
C17 C23 1.534(5)
C25 C18 1.530(5)
C21 C16 1.518(5)
C37 C42 1.390(5)
C37 C38 1.394(5)
C9 C8 1.393(5)
C16 C20 1.532(4)
C8 C7 1.377(5)
C36 C35 1.384(5)
C34 C35 1.374(5)
C34 C33 1.381(5)
C38 C39 1.396(5)
C38 C45 1.511(5)
C39 C40 1.360(6)
C42 C41 1.401(5)
C42 C46 1.513(5)
C33 C32 1.397(5)
C43 C48 1.503(6)
C43 C32 1.523(5)
C43 C47 1.526(5)
C58A C57A 1.502(7)
C41 C40 1.373(6)
C18 C24 1.521(5)
C46 C54 1.517(6)
C46 C53 1.533(6)
C51 C45 1.517(6)
C56A C55A 1.476(18)
C56A C57A 1.527(13)
C45 C52 1.530(6)
C58B C57B 1.46(2)
C58B S2B 1.832(15)
C56B C57B 1.49(4)
C56B C55B 1.59(6)
